data_7025049
loop_
_publ_author_name
'Patra, Ranjan'
'Bhowmik, Susovan'
'Ghosh, Sudip Kumar'
'Rath, Sankar Prasad'

_publ_section_title
;
 Effects of axial pyridine coordination on a saddle-distorted porphyrin
 macrocycle: stabilization of hexa-coordinated high-spin Fe(III) and
 air-stable low-spin iron(II) porphyrinates.
;
_journal_issue 25
_journal_name_full 'Dalton transactions (Cambridge, England : 2003)'
_journal_page_first 5795
_journal_page_last 5806
_journal_paper_doi 10.1039/b924742d
_journal_volume 39
_journal_year 2010
_chemical_formula_sum 'C46 H50 Fe N10 O8'
_chemical_formula_weight 926.81
_chemical_name_common Fe(tn-OEP)(pyridine)2
_chemical_name_systematic
;
?
;
_space_group_IT_number 19
_symmetry_cell_setting orthorhombic
_symmetry_space_group_name_Hall 'P 2ac 2ab'
_symmetry_space_group_name_H-M 'P 21 21 21'
_atom_sites_solution_hydrogens geom
_atom_sites_solution_primary direct
_atom_sites_solution_secondary difmap
_audit_creation_method SHELXL-97
_cell_angle_alpha 90.00
_cell_angle_beta 90.00
_cell_angle_gamma 90.00
_cell_formula_units_Z 8
_cell_length_a 13.4183(11)
_cell_length_b 25.469(2)
_cell_length_c 26.501(2)
_cell_measurement_reflns_used 999
_cell_measurement_temperature 100(2)
_cell_measurement_theta_max 27.4
_cell_measurement_theta_min 2.65
_cell_volume 9056.7(12)
_computing_cell_refinement 'Bruker SAINT'
_computing_data_collection 'Bruker APEX'
_computing_data_reduction 'Bruker SAINT'
_computing_molecular_graphics 'SHELXL 5.1, XP (Sheldrick, 1994)'
_computing_publication_material 'SHELXS-97 (Sheldrick, 1990)'
_computing_structure_refinement 'SHELXL-97 (Sheldrick, 1997)'
_computing_structure_solution 'SHELXS-97 (Sheldrick, 1990)'
_diffrn_ambient_temperature 100(2)
_diffrn_measured_fraction_theta_full 0.996
_diffrn_measured_fraction_theta_max 0.996
_diffrn_measurement_device_type 'Bruker SMART APEX'
_diffrn_measurement_method \w
_diffrn_radiation_monochromator graphite
_diffrn_radiation_source 'fine-focus sealed tube'
_diffrn_radiation_type MoK\a
_diffrn_radiation_wavelength 0.71073
_diffrn_reflns_av_R_equivalents 0.0675
_diffrn_reflns_av_sigmaI/netI 0.0815
_diffrn_reflns_limit_h_max 15
_diffrn_reflns_limit_h_min -15
_diffrn_reflns_limit_k_max 30
_diffrn_reflns_limit_k_min -24
_diffrn_reflns_limit_l_max 31
_diffrn_reflns_limit_l_min -31
_diffrn_reflns_number 46993
_diffrn_reflns_theta_full 25.00
_diffrn_reflns_theta_max 25.00
_diffrn_reflns_theta_min 2.16
_diffrn_standards_number 0
_exptl_absorpt_coefficient_mu 0.398
_exptl_absorpt_correction_T_max 0.9575
_exptl_absorpt_correction_T_min 0.9246
_exptl_absorpt_correction_type multi-scan
_exptl_absorpt_process_details SADABS
_exptl_crystal_colour 'Dark Green'
_exptl_crystal_density_diffrn 1.359
_exptl_crystal_density_method 'not measured'
_exptl_crystal_description Block
_exptl_crystal_F_000 3888
_exptl_crystal_size_max 0.20
_exptl_crystal_size_mid 0.15
_exptl_crystal_size_min 0.11
_refine_diff_density_max 0.788
_refine_diff_density_min -0.349
_refine_diff_density_rms 0.106
_refine_ls_abs_structure_details 'Flack H D (1983), Acta Cryst. A39, 876-881'
_refine_ls_abs_structure_Flack 0.471(13)
_refine_ls_extinction_method none
_refine_ls_goodness_of_fit_ref 1.045
_refine_ls_hydrogen_treatment constr
_refine_ls_matrix_type full
_refine_ls_number_parameters 1188
_refine_ls_number_reflns 15904
_refine_ls_number_restraints 0
_refine_ls_restrained_S_all 1.045
_refine_ls_R_factor_all 0.0726
_refine_ls_R_factor_gt 0.0544
_refine_ls_shift/su_max 0.001
_refine_ls_shift/su_mean 0.000
_refine_ls_structure_factor_coef Fsqd
_refine_ls_weighting_details 'calc w=1/[\s^2^(Fo^2^)+(0.0565P)^2^+0.0000P] where P=(Fo^2^+2Fc^2^)/3'
_refine_ls_weighting_scheme calc
_refine_ls_wR_factor_gt 0.1168
_refine_ls_wR_factor_ref 0.1288
_reflns_number_gt 12674
_reflns_number_total 15904
_reflns_threshold_expression >2sigma(I)
_cod_data_source_file b924742d.txt
_cod_data_source_block 12augb
_cod_depositor_comments
;
The following automatic conversions were performed:

'_symmetry_cell_setting' value 'Orthorhombic' changed to
'orthorhombic' according to
/home/saulius/struct/CIF-dictionaries/cif_core.dic dictionary named
'cif_core.dic' version 2.4.2 from 2011-04-26.

Automatic conversion script
Id: cif_fix_values 1891 2012-01-12 08:04:46Z andrius 
;
_cod_original_cell_volume 9056.9(13)
_cod_original_sg_symbol_H-M P2(1)2(1)2(1)
_cod_database_code 7025049

loop_
_symmetry_equiv_pos_as_xyz
'x, y, z'
'-x+1/2, -y, z+1/2'
'-x, y+1/2, -z+1/2'
'x+1/2, -y+1/2, -z'

loop_
_atom_site_label
_atom_site_type_symbol
_atom_site_fract_x
_atom_site_fract_y
_atom_site_fract_z
_atom_site_U_iso_or_equiv
_atom_site_adp_type
_atom_site_occupancy
_atom_site_symmetry_multiplicity
_atom_site_calc_flag
_atom_site_refinement_flags
Fe1 Fe 0.58431(4) 0.62451(2) 0.12038(2) 0.01726(13) Uani 1 1 d .
O1 O 0.9094(3) 0.70592(12) 0.03064(11) 0.0403(8) Uani 1 1 d .
O2 O 0.9759(2) 0.68912(11) 0.10378(12) 0.0353(8) Uani 1 1 d .
O3 O 0.7492(2) 0.45053(12) 0.20501(11) 0.0355(8) Uani 1 1 d .
O4 O 0.7024(2) 0.41894(11) 0.13286(11) 0.0352(8) Uani 1 1 d .
O5 O 0.2539(2) 0.53360(12) 0.04712(12) 0.0385(8) Uani 1 1 d .
O6 O 0.1920(2) 0.55809(12) 0.11852(13) 0.0363(8) Uani 1 1 d .
O7 O 0.4732(3) 0.83148(12) 0.10207(12) 0.0405(8) Uani 1 1 d .
O8 O 0.4179(2) 0.80998(12) 0.17573(12) 0.0397(8) Uani 1 1 d .
N1 N 0.6440(2) 0.69439(12) 0.11576(12) 0.0173(7) Uani 1 1 d .
N2 N 0.7178(2) 0.59251(11) 0.11926(13) 0.0192(7) Uani 1 1 d .
N3 N 0.5237(2) 0.55520(12) 0.12957(11) 0.0183(7) Uani 1 1 d .
N4 N 0.4513(2) 0.65595(12) 0.11508(12) 0.0192(7) Uani 1 1 d .
N5 N 0.5868(2) 0.63327(13) 0.19590(11) 0.0194(7) Uani 1 1 d .
N6 N 0.5825(2) 0.61695(12) 0.04562(11) 0.0185(7) Uani 1 1 d .
N7 N 0.9062(3) 0.68879(13) 0.07403(14) 0.0278(9) Uani 1 1 d .
N8 N 0.7107(3) 0.45505(13) 0.16352(14) 0.0264(8) Uani 1 1 d .
N9 N 0.2609(3) 0.55441(14) 0.08821(14) 0.0267(8) Uani 1 1 d .
N10 N 0.4600(3) 0.80039(14) 0.13638(15) 0.0308(9) Uani 1 1 d .
C1 C 0.5995(3) 0.74067(15) 0.13110(14) 0.0205(9) Uani 1 1 d .
C2 C 0.6740(3) 0.78164(16) 0.13855(15) 0.0224(10) Uani 1 1 d .
C3 C 0.7605(3) 0.76130(15) 0.12089(16) 0.0230(9) Uani 1 1 d .
C4 C 0.7428(3) 0.70689(15) 0.10822(15) 0.0214(9) Uani 1 1 d .
C5 C 0.8100(3) 0.66832(16) 0.09235(15) 0.0208(9) Uani 1 1 d .
C6 C 0.8002(3) 0.61416(15) 0.09682(14) 0.0195(9) Uani 1 1 d .
C7 C 0.8763(3) 0.57384(16) 0.08773(15) 0.0222(9) Uani 1 1 d .
C8 C 0.8422(3) 0.52934(16) 0.11006(14) 0.0214(9) Uani 1 1 d .
C9 C 0.7428(3) 0.54127(15) 0.12856(15) 0.0207(9) Uani 1 1 d .
C10 C 0.6724(3) 0.50672(15) 0.14910(15) 0.0220(9) Uani 1 1 d .
C11 C 0.5691(3) 0.51174(14) 0.15064(14) 0.0176(9) Uani 1 1 d .
C12 C 0.4961(3) 0.47169(15) 0.16372(14) 0.0203(9) Uani 1 1 d .
C13 C 0.4074(3) 0.48873(15) 0.14374(15) 0.0217(9) Uani 1 1 d .
C14 C 0.4256(3) 0.54175(14) 0.12390(15) 0.0183(9) Uani 1 1 d .
C15 C 0.3582(3) 0.57666(16) 0.10232(15) 0.0221(9) Uani 1 1 d .
C16 C 0.3669(3) 0.63047(16) 0.09763(14) 0.0196(9) Uani 1 1 d .
C17 C 0.2925(3) 0.66860(17) 0.08124(15) 0.0240(10) Uani 1 1 d .
C18 C 0.3274(3) 0.71679(16) 0.09495(15) 0.0231(10) Uani 1 1 d .
C19 C 0.4269(3) 0.70833(15) 0.11570(15) 0.0187(9) Uani 1 1 d .
C20 C 0.4979(3) 0.74616(14) 0.12923(14) 0.0187(9) Uani 1 1 d .
C21 C 0.6638(3) 0.83249(16) 0.16584(16) 0.0285(10) Uani 1 1 d .
H21A H 0.6039 0.8512 0.1535 0.034 Uiso 1 1 calc R
H21B H 0.7227 0.8548 0.1587 0.034 Uiso 1 1 calc R
C22 C 0.6550(4) 0.82374(18) 0.22307(17) 0.0370(12) Uani 1 1 d .
H22A H 0.6527 0.8578 0.2403 0.056 Uiso 1 1 calc R
H22B H 0.7127 0.8038 0.2350 0.056 Uiso 1 1 calc R
H22C H 0.5938 0.8041 0.2304 0.056 Uiso 1 1 calc R
C23 C 0.8582(3) 0.79084(16) 0.11933(18) 0.0320(10) Uani 1 1 d .
H23A H 0.8999 0.7764 0.0918 0.038 Uiso 1 1 calc R
H23B H 0.8447 0.8281 0.1114 0.038 Uiso 1 1 calc R
C24 C 0.9160(4) 0.7878(2) 0.16822(18) 0.0447(13) Uani 1 1 d .
H24A H 0.9791 0.8068 0.1646 0.067 Uiso 1 1 calc R
H24B H 0.9296 0.7510 0.1764 0.067 Uiso 1 1 calc R
H24C H 0.8767 0.8037 0.1954 0.067 Uiso 1 1 calc R
C25 C 0.9659(3) 0.57835(17) 0.05444(16) 0.0279(10) Uani 1 1 d .
H25A H 1.0106 0.5481 0.0606 0.034 Uiso 1 1 calc R
H25B H 1.0029 0.6108 0.0631 0.034 Uiso 1 1 calc R
C26 C 0.9374(3) 0.57980(18) -0.00177(16) 0.0375(12) Uani 1 1 d .
H26A H 0.9975 0.5851 -0.0222 0.056 Uiso 1 1 calc R
H26B H 0.8907 0.6087 -0.0077 0.056 Uiso 1 1 calc R
H26C H 0.9059 0.5465 -0.0112 0.056 Uiso 1 1 calc R
C27 C 0.8981(3) 0.47765(16) 0.11028(16) 0.0277(10) Uani 1 1 d .
H27A H 0.9704 0.4848 0.1130 0.033 Uiso 1 1 calc R
H27B H 0.8780 0.4572 0.1403 0.033 Uiso 1 1 calc R
C28 C 0.8791(4) 0.44522(19) 0.06353(17) 0.0414(12) Uani 1 1 d .
H28A H 0.9122 0.4111 0.0669 0.062 Uiso 1 1 calc R
H28B H 0.9056 0.4636 0.0339 0.062 Uiso 1 1 calc R
H28C H 0.8073 0.4399 0.0594 0.062 Uiso 1 1 calc R
C29 C 0.5090(3) 0.42451(16) 0.19664(14) 0.0257(10) Uani 1 1 d .
H29A H 0.5689 0.4049 0.1857 0.031 Uiso 1 1 calc R
H29B H 0.4506 0.4011 0.1926 0.031 Uiso 1 1 calc R
C30 C 0.5199(4) 0.43906(19) 0.25194(16) 0.0380(12) Uani 1 1 d .
H30A H 0.5299 0.4071 0.2720 0.057 Uiso 1 1 calc R
H30B H 0.4594 0.4571 0.2634 0.057 Uiso 1 1 calc R
H30C H 0.5774 0.4624 0.2561 0.057 Uiso 1 1 calc R
C31 C 0.3114(3) 0.45787(18) 0.14581(17) 0.0325(11) Uani 1 1 d .
H31A H 0.3272 0.4200 0.1429 0.039 Uiso 1 1 calc R
H31B H 0.2699 0.4676 0.1164 0.039 Uiso 1 1 calc R
C32 C 0.2506(4) 0.4666(2) 0.1940(2) 0.0507(14) Uani 1 1 d .
H32A H 0.1895 0.4456 0.1925 0.076 Uiso 1 1 calc R
H32B H 0.2333 0.5038 0.1969 0.076 Uiso 1 1 calc R
H32C H 0.2901 0.4559 0.2233 0.076 Uiso 1 1 calc R
C33 C 0.2007(3) 0.65977(17) 0.05002(16) 0.0278(10) Uani 1 1 d .
H33A H 0.1512 0.6875 0.0576 0.033 Uiso 1 1 calc R
H33B H 0.1709 0.6255 0.0590 0.033 Uiso 1 1 calc R
C34 C 0.2247(4) 0.6606(2) -0.00641(18) 0.0499(14) Uani 1 1 d .
H34A H 0.1635 0.6546 -0.0258 0.075 Uiso 1 1 calc R
H34B H 0.2729 0.6328 -0.0141 0.075 Uiso 1 1 calc R
H34C H 0.2530 0.6948 -0.0155 0.075 Uiso 1 1 calc R
C35 C 0.2693(3) 0.76703(16) 0.08926(16) 0.0277(10) Uani 1 1 d .
H35A H 0.2287 0.7654 0.0581 0.033 Uiso 1 1 calc R
H35B H 0.3160 0.7969 0.0861 0.033 Uiso 1 1 calc R
C36 C 0.2007(4) 0.77594(19) 0.13492(18) 0.0390(12) Uani 1 1 d .
H36A H 0.1657 0.8095 0.1311 0.058 Uiso 1 1 calc R
H36B H 0.2407 0.7767 0.1658 0.058 Uiso 1 1 calc R
H36C H 0.1520 0.7474 0.1370 0.058 Uiso 1 1 calc R
C37 C 0.5067(3) 0.62354(16) 0.22422(15) 0.0260(10) Uani 1 1 d .
H37A H 0.4489 0.6101 0.2081 0.031 Uiso 1 1 calc R
C38 C 0.5030(4) 0.63187(17) 0.27518(15) 0.0311(11) Uani 1 1 d .
H38A H 0.4448 0.6233 0.2939 0.037 Uiso 1 1 calc R
C39 C 0.5857(4) 0.65300(19) 0.29898(17) 0.0381(12) Uani 1 1 d .
H39A H 0.5848 0.6602 0.3341 0.046 Uiso 1 1 calc R
C40 C 0.6691(3) 0.66322(18) 0.27063(16) 0.0315(11) Uani 1 1 d .
H40A H 0.7273 0.6774 0.2859 0.038 Uiso 1 1 calc R
C41 C 0.6668(3) 0.65263(16) 0.21972(15) 0.0253(10) Uani 1 1 d .
H41A H 0.7251 0.6594 0.2004 0.030 Uiso 1 1 calc R
C42 C 0.6025(3) 0.57079(16) 0.02270(15) 0.0226(9) Uani 1 1 d .
H42A H 0.6188 0.5413 0.0431 0.027 Uiso 1 1 calc R
C43 C 0.6005(3) 0.56452(18) -0.02891(16) 0.0326(11) Uani 1 1 d .
H43A H 0.6147 0.5313 -0.0436 0.039 Uiso 1 1 calc R
C44 C 0.5778(3) 0.60652(18) -0.05883(15) 0.0322(11) Uani 1 1 d .
H44A H 0.5760 0.6029 -0.0945 0.039 Uiso 1 1 calc R
C45 C 0.5575(3) 0.65424(18) -0.03650(15) 0.0289(11) Uani 1 1 d .
H45A H 0.5411 0.6839 -0.0565 0.035 Uiso 1 1 calc R
C46 C 0.5613(3) 0.65816(16) 0.01509(15) 0.0249(10) Uani 1 1 d .
H46A H 0.5484 0.6913 0.0301 0.030 Uiso 1 1 calc R
Fe51 Fe 0.02943(4) 0.62983(2) 0.38140(2) 0.01727(14) Uani 1 1 d .
O51 O 0.3702(2) 0.71222(11) 0.45811(11) 0.0332(7) Uani 1 1 d .
O52 O 0.4282(2) 0.67989(12) 0.38825(12) 0.0343(7) Uani 1 1 d .
O53 O -0.1333(3) 0.81277(12) 0.31738(12) 0.0395(8) Uani 1 1 d .
O54 O -0.0573(2) 0.84117(11) 0.38408(13) 0.0429(8) Uani 1 1 d .
O55 O -0.3756(2) 0.57948(12) 0.38793(12) 0.0396(8) Uani 1 1 d .
O56 O -0.3001(3) 0.53465(13) 0.44561(13) 0.0453(9) Uani 1 1 d .
O57 O 0.2073(3) 0.45206(12) 0.31614(12) 0.0397(8) Uani 1 1 d .
O58 O 0.1143(2) 0.41863(12) 0.37459(14) 0.0467(9) Uani 1 1 d .
N51 N 0.1587(2) 0.59493(12) 0.38710(12) 0.0205(8) Uani 1 1 d .
N52 N 0.0952(2) 0.69834(11) 0.38082(12) 0.0188(7) Uani 1 1 d .
N53 N -0.1024(2) 0.66440(12) 0.38281(12) 0.0199(7) Uani 1 1 d .
N54 N -0.0363(2) 0.56154(12) 0.37516(12) 0.0183(7) Uani 1 1 d .
N55 N 0.0362(2) 0.63019(12) 0.30538(12) 0.0199(7) Uani 1 1 d .
N56 N 0.0220(2) 0.62713(12) 0.45669(11) 0.0169(7) Uani 1 1 d .
N57 N 0.3598(3) 0.68886(13) 0.41834(14) 0.0253(8) Uani 1 1 d .
N58 N -0.0824(3) 0.80633(14) 0.35442(15) 0.0308(9) Uani 1 1 d .
N59 N -0.3011(3) 0.56609(13) 0.41116(14) 0.0265(8) Uani 1 1 d .
N60 N 0.1456(3) 0.45579(14) 0.34995(14) 0.0279(9) Uani 1 1 d .
C51 C 0.1789(3) 0.54248(14) 0.38399(15) 0.0190(9) Uani 1 1 d .
C52 C 0.2732(3) 0.52974(15) 0.40812(15) 0.0218(9) Uani 1 1 d .
C53 C 0.3116(3) 0.57611(15) 0.42506(15) 0.0217(9) Uani 1 1 d .
C54 C 0.2431(3) 0.61657(15) 0.40832(14) 0.0196(9) Uani 1 1 d .
C55 C 0.2593(3) 0.67035(16) 0.40447(15) 0.0224(9) Uani 1 1 d .
C56 C 0.1956(3) 0.70840(14) 0.38481(15) 0.0187(9) Uani 1 1 d .
C57 C 0.2194(3) 0.76012(15) 0.36448(15) 0.0220(10) Uani 1 1 d .
C58 C 0.1320(3) 0.78083(16) 0.34912(15) 0.0235(10) Uani 1 1 d .
C59 C 0.0533(3) 0.74397(15) 0.36295(14) 0.0198(9) Uani 1 1 d .
C60 C -0.0492(3) 0.75219(15) 0.36524(14) 0.0203(9) Uani 1 1 d .
C61 C -0.1215(3) 0.71692(14) 0.38155(15) 0.0189(9) Uani 1 1 d .
C62 C -0.2195(3) 0.72874(16) 0.40278(15) 0.0238(10) Uani 1 1 d .
C63 C -0.2574(3) 0.68150(16) 0.41908(15) 0.0233(9) Uani 1 1 d .
C64 C -0.1883(3) 0.64157(16) 0.40219(15) 0.0220(10) Uani 1 1 d .
C65 C -0.2024(3) 0.58846(16) 0.39626(14) 0.0223(10) Uani 1 1 d .
C66 C -0.1358(3) 0.55185(15) 0.37496(15) 0.0194(9) Uani 1 1 d .
C67 C -0.1584(3) 0.50325(16) 0.34917(14) 0.0218(9) Uani 1 1 d .
C68 C -0.0691(3) 0.48257(15) 0.33535(15) 0.0223(9) Uani 1 1 d .
C69 C 0.0075(3) 0.51742(15) 0.35541(15) 0.0211(9) Uani 1 1 d .
C70 C 0.1085(3) 0.50887(15) 0.36215(15) 0.0221(10) Uani 1 1 d .
C71 C 0.3232(3) 0.47741(15) 0.41608(16) 0.0246(10) Uani 1 1 d .
H71A H 0.2742 0.4490 0.4102 0.030 Uiso 1 1 calc R
H71B H 0.3459 0.4749 0.4516 0.030 Uiso 1 1 calc R
C72 C 0.4113(3) 0.46947(16) 0.38154(17) 0.0315(10) Uani 1 1 d .
H72A H 0.4442 0.4362 0.3898 0.047 Uiso 1 1 calc R
H72B H 0.4585 0.4985 0.3859 0.047 Uiso 1 1 calc R
H72C H 0.3884 0.4686 0.3464 0.047 Uiso 1 1 calc R
C73 C 0.3971(3) 0.58180(17) 0.46139(15) 0.0294(10) Uani 1 1 d .
H73A H 0.4406 0.6111 0.4505 0.035 Uiso 1 1 calc R
H73B H 0.4374 0.5492 0.4614 0.035 Uiso 1 1 calc R
C74 C 0.3585(4) 0.5925(2) 0.51471(16) 0.0406(12) Uani 1 1 d .
H74A H 0.4151 0.5971 0.5377 0.061 Uiso 1 1 calc R
H74B H 0.3179 0.5628 0.5260 0.061 Uiso 1 1 calc R
H74C H 0.3179 0.6245 0.5146 0.061 Uiso 1 1 calc R
C75 C 0.3216(3) 0.78398(17) 0.35566(17) 0.0310(11) Uani 1 1 d .
H75A H 0.3671 0.7724 0.3829 0.037 Uiso 1 1 calc R
H75B H 0.3163 0.8227 0.3574 0.037 Uiso 1 1 calc R
C76 C 0.3657(4) 0.7686(2) 0.30498(18) 0.0462(13) Uani 1 1 d .
H76A H 0.4331 0.7831 0.3020 0.069 Uiso 1 1 calc R
H76B H 0.3239 0.7825 0.2778 0.069 Uiso 1 1 calc R
H76C H 0.3687 0.7302 0.3025 0.069 Uiso 1 1 calc R
C77 C 0.1225(3) 0.82776(16) 0.31477(16) 0.0291(10) Uani 1 1 d .
H77A H 0.1862 0.8473 0.3140 0.035 Uiso 1 1 calc R
H77B H 0.0700 0.8516 0.3276 0.035 Uiso 1 1 calc R
C78 C 0.0957(4) 0.80937(18) 0.26175(16) 0.0392(12) Uani 1 1 d .
H78A H 0.0950 0.8395 0.2388 0.059 Uiso 1 1 calc R
H78B H 0.0297 0.7929 0.2622 0.059 Uiso 1 1 calc R
H78C H 0.1453 0.7838 0.2502 0.059 Uiso 1 1 calc R
C79 C -0.2732(3) 0.78039(16) 0.40731(15) 0.0269(10) Uani 1 1 d .
H79A H -0.2238 0.8093 0.4071 0.032 Uiso 1 1 calc R
H79B H -0.3089 0.7816 0.4400 0.032 Uiso 1 1 calc R
C80 C -0.3473(4) 0.78880(18) 0.36472(16) 0.0347(11) Uani 1 1 d .
H80A H -0.3786 0.8234 0.3684 0.052 Uiso 1 1 calc R
H80B H -0.3987 0.7615 0.3660 0.052 Uiso 1 1 calc R
H80C H -0.3125 0.7870 0.3323 0.052 Uiso 1 1 calc R
C81 C -0.3464(3) 0.67731(17) 0.45341(16) 0.0288(10) Uani 1 1 d .
H81A H -0.3763 0.6419 0.4500 0.035 Uiso 1 1 calc R
H81B H -0.3971 0.7035 0.4432 0.035 Uiso 1 1 calc R
C82 C -0.3178(4) 0.68657(19) 0.50773(17) 0.0384(12) Uani 1 1 d .
H82A H -0.3778 0.6866 0.5288 0.058 Uiso 1 1 calc R
H82B H -0.2840 0.7205 0.5107 0.058 Uiso 1 1 calc R
H82C H -0.2729 0.6586 0.5190 0.058 Uiso 1 1 calc R
C83 C -0.2591(3) 0.48123(17) 0.33488(16) 0.0288(10) Uani 1 1 d .
H83A H -0.2568 0.4702 0.2991 0.035 Uiso 1 1 calc R
H83B H -0.3092 0.5096 0.3377 0.035 Uiso 1 1 calc R
C84 C -0.2937(4) 0.43506(18) 0.36629(18) 0.0395(12) Uani 1 1 d .
H84A H -0.3601 0.4241 0.3551 0.059 Uiso 1 1 calc R
H84B H -0.2965 0.4454 0.4019 0.059 Uiso 1 1 calc R
H84C H -0.2468 0.4058 0.3623 0.059 Uiso 1 1 calc R
C85 C -0.0549(3) 0.43809(17) 0.29853(16) 0.0294(11) Uani 1 1 d .
H85A H -0.1198 0.4206 0.2925 0.035 Uiso 1 1 calc R
H85B H -0.0089 0.4118 0.3132 0.035 Uiso 1 1 calc R
C86 C -0.0127(4) 0.45764(19) 0.24821(16) 0.0375(12) Uani 1 1 d .
H86A H -0.0080 0.4282 0.2245 0.056 Uiso 1 1 calc R
H86B H 0.0538 0.4726 0.2537 0.056 Uiso 1 1 calc R
H86C H -0.0568 0.4846 0.2342 0.056 Uiso 1 1 calc R
C87 C -0.0450(3) 0.62135(16) 0.27652(15) 0.0274(10) Uani 1 1 d .
H87A H -0.1078 0.6178 0.2927 0.033 Uiso 1 1 calc R
C88 C -0.0409(4) 0.61727(19) 0.22461(16) 0.0394(13) Uani 1 1 d .
H88A H -0.0996 0.6108 0.2056 0.047 Uiso 1 1 calc R
C89 C 0.0494(4) 0.6227(2) 0.20103(18) 0.0484(14) Uani 1 1 d .
H89A H 0.0538 0.6197 0.1654 0.058 Uiso 1 1 calc R
C90 C 0.1326(4) 0.6323(2) 0.22876(16) 0.0417(13) Uani 1 1 d .
H90A H 0.1955 0.6366 0.2128 0.050 Uiso 1 1 calc R
C91 C 0.1240(3) 0.63590(17) 0.28111(15) 0.0277(10) Uani 1 1 d .
H91A H 0.1823 0.6426 0.3005 0.033 Uiso 1 1 calc R
C92 C 0.0267(3) 0.58122(16) 0.48160(15) 0.0240(9) Uani 1 1 d .
H92A H 0.0398 0.5501 0.4629 0.029 Uiso 1 1 calc R
C93 C 0.0133(4) 0.57725(17) 0.53285(15) 0.0313(11) Uani 1 1 d .
H93A H 0.0182 0.5441 0.5491 0.038 Uiso 1 1 calc R
C94 C -0.0072(3) 0.62192(18) 0.56048(16) 0.0323(11) Uani 1 1 d .
H94A H -0.0187 0.6200 0.5958 0.039 Uiso 1 1 calc R
C95 C -0.0107(3) 0.66921(17) 0.53558(15) 0.0274(10) Uani 1 1 d .
H95A H -0.0226 0.7008 0.5537 0.033 Uiso 1 1 calc R
C96 C 0.0034(3) 0.67048(15) 0.48414(14) 0.0209(9) Uani 1 1 d .
H96A H -0.0002 0.7034 0.4673 0.025 Uiso 1 1 calc R

loop_
_atom_site_aniso_label
_atom_site_aniso_U_11
_atom_site_aniso_U_22
_atom_site_aniso_U_33
_atom_site_aniso_U_23
_atom_site_aniso_U_13
_atom_site_aniso_U_12
Fe1 0.0151(3) 0.0163(3) 0.0203(3) -0.0017(3) 0.0004(2) -0.0005(2)
O1 0.048(2) 0.040(2) 0.0322(18) 0.0039(15) 0.0117(16) -0.0133(17)
O2 0.0191(17) 0.0325(18) 0.054(2) -0.0083(15) -0.0031(15) -0.0052(14)
O3 0.0370(19) 0.0365(19) 0.0330(19) 0.0054(14) -0.0039(16) 0.0054(16)
O4 0.042(2) 0.0230(17) 0.0407(19) -0.0041(14) 0.0013(15) 0.0024(15)
O5 0.039(2) 0.040(2) 0.0358(19) -0.0052(16) -0.0119(16) -0.0060(17)
O6 0.0194(16) 0.0418(19) 0.0478(19) 0.0071(17) 0.0042(17) -0.0043(14)
O7 0.040(2) 0.0270(18) 0.055(2) 0.0130(16) -0.0108(17) 0.0015(16)
O8 0.035(2) 0.038(2) 0.046(2) -0.0136(16) 0.0020(17) 0.0072(16)
N1 0.0183(17) 0.0142(17) 0.0195(17) 0.0003(14) -0.0011(15) 0.0000(14)
N2 0.0181(18) 0.0155(17) 0.0240(18) -0.0048(15) -0.0031(16) -0.0001(14)
N3 0.0160(17) 0.0187(17) 0.0200(18) -0.0033(14) 0.0002(14) -0.0004(15)
N4 0.0184(18) 0.0195(18) 0.0197(17) -0.0021(15) 0.0011(15) -0.0035(14)
N5 0.0186(18) 0.0186(18) 0.0209(17) 0.0033(14) -0.0004(15) 0.0022(16)
N6 0.0158(18) 0.0195(18) 0.0201(17) 0.0007(14) 0.0018(14) -0.0050(15)
N7 0.022(2) 0.024(2) 0.037(2) -0.0065(17) 0.0034(18) -0.0050(16)
N8 0.029(2) 0.020(2) 0.030(2) 0.0030(17) 0.0025(18) -0.0009(17)
N9 0.019(2) 0.026(2) 0.036(2) 0.0062(17) -0.0023(18) -0.0025(16)
N10 0.023(2) 0.027(2) 0.043(2) -0.0033(19) -0.0043(18) 0.0025(17)
C1 0.026(2) 0.017(2) 0.019(2) -0.0001(16) 0.0001(18) -0.0029(18)
C2 0.025(3) 0.018(2) 0.024(2) 0.0058(17) 0.0005(18) 0.0011(19)
C3 0.024(2) 0.018(2) 0.027(2) 0.0038(19) -0.004(2) -0.0063(17)
C4 0.021(2) 0.016(2) 0.028(2) 0.0015(17) -0.0022(18) 0.0015(18)
C5 0.014(2) 0.027(2) 0.022(2) -0.0001(18) 0.0000(17) -0.0029(19)
C6 0.019(2) 0.021(2) 0.019(2) -0.0013(17) -0.0020(17) -0.0022(18)
C7 0.016(2) 0.025(2) 0.026(2) -0.0047(19) -0.0028(18) -0.0042(18)
C8 0.016(2) 0.025(2) 0.023(2) -0.0044(18) -0.0052(18) 0.0008(18)
C9 0.018(2) 0.020(2) 0.024(2) -0.0015(17) -0.0049(18) -0.0001(17)
C10 0.026(2) 0.016(2) 0.024(2) -0.0012(17) -0.0013(18) 0.0012(18)
C11 0.022(2) 0.015(2) 0.016(2) -0.0016(16) -0.0019(17) -0.0009(17)
C12 0.026(2) 0.018(2) 0.017(2) -0.0017(17) 0.0033(18) -0.0034(18)
C13 0.026(2) 0.018(2) 0.021(2) -0.0051(17) 0.0031(18) -0.0056(19)
C14 0.016(2) 0.020(2) 0.019(2) -0.0053(17) 0.0020(18) 0.0010(17)
C15 0.019(2) 0.022(2) 0.025(2) -0.0026(17) 0.0025(18) -0.0078(19)
C16 0.009(2) 0.024(2) 0.026(2) 0.0015(18) 0.0012(16) 0.0010(18)
C17 0.017(2) 0.032(3) 0.023(2) -0.0007(19) 0.0008(18) -0.0029(19)
C18 0.017(2) 0.025(2) 0.028(2) 0.0034(18) 0.0011(18) 0.0006(19)
C19 0.015(2) 0.022(2) 0.020(2) 0.0000(18) 0.0007(18) 0.0043(17)
C20 0.023(2) 0.013(2) 0.020(2) 0.0001(16) 0.0036(18) 0.0052(18)
C21 0.024(2) 0.015(2) 0.047(3) -0.0005(19) -0.003(2) 0.0006(19)
C22 0.035(3) 0.035(3) 0.041(3) -0.015(2) -0.006(2) 0.007(2)
C23 0.026(2) 0.016(2) 0.055(3) -0.004(2) -0.002(2) -0.0057(18)
C24 0.029(3) 0.051(3) 0.054(3) -0.021(3) -0.004(2) -0.006(3)
C25 0.023(2) 0.022(2) 0.039(3) -0.003(2) 0.004(2) 0.0012(19)
C26 0.035(3) 0.038(3) 0.039(3) -0.001(2) 0.012(2) -0.005(2)
C27 0.025(2) 0.024(2) 0.034(3) 0.0011(19) 0.001(2) 0.0023(19)
C28 0.041(3) 0.037(3) 0.046(3) -0.001(2) 0.009(2) 0.010(2)
C29 0.028(3) 0.025(2) 0.025(2) 0.0046(18) -0.0018(19) -0.003(2)
C30 0.047(3) 0.038(3) 0.029(3) 0.005(2) -0.004(2) -0.003(2)
C31 0.029(3) 0.028(3) 0.040(3) 0.008(2) 0.005(2) -0.004(2)
C32 0.031(3) 0.066(4) 0.055(3) 0.011(3) 0.012(3) 0.001(3)
C33 0.017(2) 0.032(3) 0.035(3) 0.003(2) -0.004(2) -0.001(2)
C34 0.045(3) 0.066(4) 0.039(3) 0.003(3) -0.012(3) -0.014(3)
C35 0.022(2) 0.027(2) 0.035(3) 0.002(2) -0.002(2) 0.0019(19)
C36 0.030(3) 0.034(3) 0.053(3) -0.005(2) 0.003(2) 0.008(2)
C37 0.027(2) 0.023(2) 0.028(2) 0.0001(19) 0.0018(19) 0.000(2)
C38 0.036(3) 0.035(3) 0.023(2) -0.003(2) 0.007(2) 0.001(2)
C39 0.048(3) 0.044(3) 0.022(2) -0.006(2) 0.002(2) 0.015(3)
C40 0.027(3) 0.036(3) 0.032(3) -0.003(2) -0.006(2) 0.002(2)
C41 0.024(2) 0.028(2) 0.024(2) -0.0025(18) 0.0002(19) 0.0052(19)
C42 0.025(2) 0.020(2) 0.024(2) -0.0009(17) 0.0029(18) -0.0060(19)
C43 0.036(3) 0.032(3) 0.029(2) -0.007(2) 0.004(2) -0.004(2)
C44 0.033(3) 0.048(3) 0.016(2) -0.007(2) 0.0000(19) -0.004(2)
C45 0.025(3) 0.037(3) 0.024(2) 0.005(2) -0.0020(19) 0.003(2)
C46 0.022(2) 0.023(2) 0.030(2) -0.0032(19) -0.0021(19) 0.0009(19)
Fe51 0.0184(3) 0.0150(3) 0.0185(3) 0.0004(3) -0.0013(2) 0.0001(2)
O51 0.0353(19) 0.0286(18) 0.0356(18) -0.0051(14) -0.0108(15) -0.0020(15)
O52 0.0252(17) 0.0351(18) 0.0426(19) 0.0055(15) 0.0067(16) -0.0011(14)
O53 0.039(2) 0.037(2) 0.042(2) 0.0136(16) -0.0052(17) 0.0077(16)
O54 0.045(2) 0.0226(17) 0.061(2) -0.0158(17) 0.0014(19) 0.0000(15)
O55 0.0222(17) 0.044(2) 0.053(2) -0.0022(17) -0.0082(16) -0.0042(15)
O56 0.045(2) 0.045(2) 0.046(2) 0.0161(18) 0.0144(17) -0.0023(18)
O57 0.047(2) 0.036(2) 0.0359(19) -0.0095(15) 0.0019(17) 0.0138(17)
O58 0.040(2) 0.0202(17) 0.080(3) 0.0090(18) -0.0028(19) 0.0022(15)
N51 0.0160(18) 0.0194(18) 0.0261(19) -0.0035(15) -0.0023(15) -0.0017(14)
N52 0.0195(18) 0.0161(17) 0.0208(17) -0.0008(15) -0.0004(15) 0.0007(14)
N53 0.0210(18) 0.0182(17) 0.0205(17) 0.0000(15) 0.0002(16) 0.0012(14)
N54 0.0190(18) 0.0174(17) 0.0186(17) 0.0008(14) -0.0003(15) -0.0005(14)
N55 0.0234(19) 0.0145(18) 0.0220(17) 0.0013(14) -0.0015(15) 0.0039(16)
N56 0.0137(17) 0.0159(17) 0.0210(17) 0.0007(14) -0.0015(13) -0.0047(15)
N57 0.028(2) 0.0175(19) 0.030(2) 0.0045(16) -0.0029(18) 0.0030(16)
N58 0.025(2) 0.025(2) 0.042(2) 0.0043(18) 0.0066(19) 0.0041(18)
N59 0.024(2) 0.023(2) 0.032(2) -0.0022(17) 0.0064(18) -0.0013(17)
N60 0.029(2) 0.020(2) 0.035(2) -0.0004(17) -0.0101(18) -0.0033(17)
C51 0.019(2) 0.016(2) 0.023(2) 0.0011(18) -0.0008(19) 0.0002(16)
C52 0.022(2) 0.019(2) 0.025(2) 0.0001(18) 0.0018(18) 0.0043(18)
C53 0.020(2) 0.019(2) 0.026(2) 0.0015(17) 0.0020(18) 0.0027(18)
C54 0.017(2) 0.018(2) 0.024(2) -0.0004(17) 0.0032(17) 0.0034(18)
C55 0.019(2) 0.024(2) 0.024(2) -0.0038(18) -0.0003(18) -0.0037(19)
C56 0.022(2) 0.015(2) 0.018(2) -0.0017(17) -0.0019(18) 0.0008(17)
C57 0.026(2) 0.018(2) 0.023(2) -0.0027(17) -0.0025(18) -0.0015(18)
C58 0.025(2) 0.016(2) 0.029(2) -0.0042(18) 0.0002(19) 0.0003(19)
C59 0.029(2) 0.013(2) 0.018(2) 0.0023(16) 0.0005(18) -0.0022(18)
C60 0.024(2) 0.015(2) 0.022(2) 0.0009(16) -0.0011(18) 0.0024(18)
C61 0.021(2) 0.015(2) 0.021(2) -0.0026(18) -0.0052(19) 0.0035(16)
C62 0.027(3) 0.026(2) 0.018(2) -0.0026(18) -0.0032(18) 0.006(2)
C63 0.020(2) 0.024(2) 0.026(2) -0.0055(19) -0.0050(19) -0.0034(19)
C64 0.019(2) 0.024(2) 0.023(2) 0.0073(17) -0.0013(18) -0.0025(18)
C65 0.014(2) 0.031(3) 0.022(2) 0.0012(18) -0.0041(17) -0.0021(19)
C66 0.021(2) 0.020(2) 0.018(2) 0.0001(17) -0.0016(18) -0.0010(17)
C67 0.026(2) 0.020(2) 0.020(2) 0.0018(17) -0.0019(18) -0.0056(19)
C68 0.026(2) 0.018(2) 0.023(2) 0.0019(17) 0.0019(18) -0.0017(19)
C69 0.024(2) 0.019(2) 0.021(2) 0.0019(17) -0.0034(18) -0.0038(18)
C70 0.032(3) 0.013(2) 0.022(2) -0.0004(16) 0.0008(18) 0.0042(19)
C71 0.025(2) 0.018(2) 0.030(2) 0.0017(18) -0.0095(19) 0.0015(18)
C72 0.034(3) 0.028(2) 0.032(2) -0.006(2) -0.004(2) 0.006(2)
C73 0.029(3) 0.022(2) 0.037(3) 0.0008(19) -0.007(2) 0.006(2)
C74 0.042(3) 0.049(3) 0.032(3) -0.001(2) -0.012(2) -0.001(2)
C75 0.029(3) 0.023(2) 0.041(3) 0.005(2) -0.004(2) -0.003(2)
C76 0.026(3) 0.059(4) 0.053(3) 0.013(3) 0.009(2) -0.003(3)
C77 0.028(3) 0.017(2) 0.042(3) 0.0067(19) -0.004(2) -0.0022(19)
C78 0.057(3) 0.029(3) 0.031(3) 0.010(2) -0.005(2) -0.001(2)
C79 0.027(3) 0.026(2) 0.028(2) 0.0007(19) 0.0036(19) 0.004(2)
C80 0.036(3) 0.039(3) 0.029(2) 0.000(2) 0.000(2) 0.016(2)
C81 0.020(2) 0.025(2) 0.041(3) -0.008(2) 0.001(2) -0.0001(19)
C82 0.032(3) 0.048(3) 0.034(3) 0.001(2) 0.010(2) -0.004(2)
C83 0.026(2) 0.033(3) 0.027(2) -0.005(2) -0.002(2) -0.003(2)
C84 0.033(3) 0.036(3) 0.049(3) 0.000(2) -0.002(2) -0.011(2)
C85 0.024(2) 0.031(3) 0.034(3) -0.009(2) 0.001(2) -0.004(2)
C86 0.038(3) 0.045(3) 0.029(2) -0.011(2) -0.003(2) -0.008(2)
C87 0.030(3) 0.028(2) 0.024(2) 0.0016(19) -0.0046(19) 0.006(2)
C88 0.046(3) 0.047(3) 0.026(2) -0.005(2) -0.012(2) 0.017(3)
C89 0.062(4) 0.060(4) 0.023(2) -0.003(2) 0.001(3) 0.028(3)
C90 0.040(3) 0.060(3) 0.026(2) 0.006(2) 0.011(2) 0.011(3)
C91 0.027(3) 0.029(3) 0.027(2) -0.0002(19) 0.000(2) 0.003(2)
C92 0.028(2) 0.019(2) 0.025(2) -0.0001(18) -0.0022(19) -0.0001(19)
C93 0.044(3) 0.028(3) 0.021(2) 0.0051(19) -0.004(2) -0.010(2)
C94 0.032(3) 0.041(3) 0.024(2) 0.000(2) -0.001(2) -0.007(2)
C95 0.030(3) 0.026(2) 0.026(2) -0.0046(18) -0.0011(19) 0.000(2)
C96 0.024(2) 0.019(2) 0.019(2) -0.0016(17) -0.0019(18) -0.0024(18)

loop_
_atom_type_symbol
_atom_type_description
_atom_type_scat_dispersion_real
_atom_type_scat_dispersion_imag
_atom_type_scat_source
C C 0.0033 0.0016 'International Tables Vol C Tables 4.2.6.8 and 6.1.1.4'
H H 0.0000 0.0000 'International Tables Vol C Tables 4.2.6.8 and 6.1.1.4'
N N 0.0061 0.0033 'International Tables Vol C Tables 4.2.6.8 and 6.1.1.4'
O O 0.0106 0.0060 'International Tables Vol C Tables 4.2.6.8 and 6.1.1.4'
Fe Fe 0.3463 0.8444 'International Tables Vol C Tables 4.2.6.8 and 6.1.1.4'

loop_
_geom_angle_atom_site_label_1
_geom_angle_atom_site_label_2
_geom_angle_atom_site_label_3
_geom_angle
N1 Fe1 N3 176.42(13)
N1 Fe1 N4 89.82(13)
N3 Fe1 N4 89.94(13)
N1 Fe1 N2 90.16(13)
N3 Fe1 N2 90.39(13)
N4 Fe1 N2 175.02(14)
N1 Fe1 N6 91.75(13)
N3 Fe1 N6 91.81(13)
N4 Fe1 N6 87.55(13)
N2 Fe1 N6 87.47(14)
N1 Fe1 N5 87.40(13)
N3 Fe1 N5 89.04(13)
N4 Fe1 N5 92.35(13)
N2 Fe1 N5 92.63(14)
N6 Fe1 N5 179.15(13)
C4 N1 C1 105.1(3)
C4 N1 Fe1 127.9(3)
C1 N1 Fe1 125.5(3)
C9 N2 C6 105.3(3)
C9 N2 Fe1 127.9(3)
C6 N2 Fe1 125.0(3)
C14 N3 C11 105.5(3)
C14 N3 Fe1 127.7(3)
C11 N3 Fe1 126.1(3)
C19 N4 C16 105.4(3)
C19 N4 Fe1 127.7(3)
C16 N4 Fe1 125.2(3)
C37 N5 C41 116.7(3)
C37 N5 Fe1 121.7(3)
C41 N5 Fe1 121.5(3)
C42 N6 C46 116.6(3)
C42 N6 Fe1 122.0(3)
C46 N6 Fe1 121.4(3)
O2 N7 O1 125.0(4)
O2 N7 C5 117.4(3)
O1 N7 C5 117.6(4)
O3 N8 O4 124.2(4)
O3 N8 C10 118.0(3)
O4 N8 C10 117.8(4)
O5 N9 O6 124.1(4)
O5 N9 C15 117.7(4)
O6 N9 C15 118.2(4)
O8 N10 O7 125.4(4)
O8 N10 C20 117.2(4)
O7 N10 C20 117.4(4)
C20 C1 N1 120.4(4)
C20 C1 C2 127.8(4)
N1 C1 C2 110.7(4)
C3 C2 C1 105.5(3)
C3 C2 C21 125.4(4)
C1 C2 C21 128.7(4)
C2 C3 C4 107.8(4)
C2 C3 C23 124.2(4)
C4 C3 C23 127.8(4)
N1 C4 C5 120.1(3)
N1 C4 C3 110.2(3)
C5 C4 C3 129.6(4)
C6 C5 C4 127.6(4)
C6 C5 N7 117.5(4)
C4 C5 N7 114.5(3)
N2 C6 C5 120.8(4)
N2 C6 C7 110.5(3)
C5 C6 C7 127.9(4)
C8 C7 C6 106.1(3)
C8 C7 C25 126.3(4)
C6 C7 C25 127.0(4)
C7 C8 C9 106.4(4)
C7 C8 C27 124.0(4)
C9 C8 C27 129.4(4)
N2 C9 C10 120.2(4)
N2 C9 C8 111.3(3)
C10 C9 C8 128.2(4)
C11 C10 C9 128.7(4)
C11 C10 N8 115.1(4)
C9 C10 N8 115.4(4)
N3 C11 C10 120.0(4)
N3 C11 C12 111.2(3)
C10 C11 C12 127.7(4)
C13 C12 C11 105.6(3)
C13 C12 C29 125.4(4)
C11 C12 C29 128.6(4)
C12 C13 C14 106.6(4)
C12 C13 C31 124.1(4)
C14 C13 C31 129.2(4)
N3 C14 C15 120.7(3)
N3 C14 C13 110.5(3)
C15 C14 C13 128.8(4)
C16 C15 C14 128.1(4)
C16 C15 N9 115.7(4)
C14 C15 N9 115.8(3)
C15 C16 N4 120.3(4)
C15 C16 C17 129.0(4)
N4 C16 C17 110.3(3)
C18 C17 C16 106.5(4)
C18 C17 C33 124.3(4)
C16 C17 C33 128.8(4)
C17 C18 C19 106.4(4)
C17 C18 C35 124.1(4)
C19 C18 C35 129.6(4)
N4 C19 C20 120.6(3)
N4 C19 C18 110.9(3)
C20 C19 C18 128.0(4)
C1 C20 C19 127.9(4)
C1 C20 N10 115.5(3)
C19 C20 N10 116.1(3)
C2 C21 C22 111.1(3)
C24 C23 C3 113.3(4)
C7 C25 C26 111.9(4)
C28 C27 C8 112.9(4)
C12 C29 C30 112.2(4)
C13 C31 C32 114.2(4)
C17 C33 C34 111.3(4)
C18 C35 C36 110.9(4)
N5 C37 C38 123.7(4)
C37 C38 C39 118.7(4)
C40 C39 C38 118.5(4)
C39 C40 C41 118.8(4)
N5 C41 C40 123.5(4)
N6 C42 C43 122.9(4)
C44 C43 C42 119.3(4)
C43 C44 C45 119.0(4)
C46 C45 C44 119.0(4)
N6 C46 C45 123.1(4)
N51 Fe51 N52 90.32(13)
N51 Fe51 N54 90.15(13)
N52 Fe51 N54 174.69(13)
N51 Fe51 N53 174.45(14)
N52 Fe51 N53 90.37(13)
N54 Fe51 N53 89.67(13)
N51 Fe51 N56 87.24(13)
N52 Fe51 N56 93.51(13)
N54 Fe51 N56 91.79(13)
N53 Fe51 N56 87.23(13)
N51 Fe51 N55 92.26(13)
N52 Fe51 N55 88.15(13)
N54 Fe51 N55 86.55(13)
N53 Fe51 N55 93.26(13)
N56 Fe51 N55 178.27(12)
C51 N51 C54 104.6(3)
C51 N51 Fe51 128.0(3)
C54 N51 Fe51 125.3(3)
C56 N52 C59 105.6(3)
C56 N52 Fe51 127.4(2)
C59 N52 Fe51 124.9(3)
C61 N53 C64 105.3(3)
C61 N53 Fe51 127.3(3)
C64 N53 Fe51 124.3(3)
C66 N54 C69 105.7(3)
C66 N54 Fe51 127.2(3)
C69 N54 Fe51 124.5(3)
C87 N55 C91 116.9(3)
C87 N55 Fe51 122.0(3)
C91 N55 Fe51 121.0(3)
C92 N56 C96 117.2(3)
C92 N56 Fe51 121.2(3)
C96 N56 Fe51 121.4(3)
O51 N57 O52 124.3(4)
O51 N57 C55 118.4(4)
O52 N57 C55 117.3(3)
O53 N58 O54 125.1(4)
O53 N58 C60 117.1(4)
O54 N58 C60 117.8(4)
O56 N59 O55 124.9(4)
O56 N59 C65 116.1(4)
O55 N59 C65 119.0(3)
O57 N60 O58 124.3(4)
O57 N60 C70 117.4(4)
O58 N60 C70 118.4(4)
N51 C51 C70 119.3(3)
N51 C51 C52 111.4(3)
C70 C51 C52 129.2(3)
C53 C52 C51 106.3(3)
C53 C52 C71 123.4(4)
C51 C52 C71 130.3(4)
C52 C53 C54 105.9(4)
C52 C53 C73 125.6(4)
C54 C53 C73 127.6(4)
N51 C54 C55 119.5(4)
N51 C54 C53 111.2(3)
C55 C54 C53 128.5(4)
C54 C55 C56 128.1(4)
C54 C55 N57 116.1(4)
C56 C55 N57 115.6(3)
N52 C56 C55 120.0(3)
N52 C56 C57 110.8(3)
C55 C56 C57 129.2(4)
C58 C57 C56 105.9(4)
C58 C57 C75 125.6(4)
C56 C57 C75 128.1(4)
C57 C58 C59 107.6(4)
C57 C58 C77 124.4(4)
C59 C58 C77 126.9(4)
N52 C59 C60 121.1(4)
N52 C59 C58 109.5(4)
C60 C59 C58 128.9(4)
C61 C60 C59 127.2(4)
C61 C60 N58 116.9(3)
C59 C60 N58 115.5(4)
N53 C61 C60 120.7(4)
N53 C61 C62 111.2(3)
C60 C61 C62 127.9(4)
C63 C62 C61 105.9(4)
C63 C62 C79 124.2(4)
C61 C62 C79 129.9(4)
C62 C63 C64 106.3(4)
C62 C63 C81 123.0(4)
C64 C63 C81 130.2(4)
C65 C64 N53 118.9(4)
C65 C64 C63 129.7(4)
N53 C64 C63 110.6(3)
C64 C65 C66 127.5(4)
C64 C65 N59 117.8(4)
C66 C65 N59 114.6(3)
N54 C66 C65 120.1(3)
N54 C66 C67 111.4(3)
C65 C66 C67 128.5(4)
C68 C67 C66 105.9(4)
C68 C67 C83 125.2(4)
C66 C67 C83 128.6(4)
C67 C68 C69 106.7(4)
C67 C68 C85 125.2(4)
C69 C68 C85 127.2(4)
N54 C69 C70 120.0(4)
N54 C69 C68 109.6(4)
C70 C69 C68 129.9(4)
C69 C70 C51 128.2(4)
C69 C70 N60 116.5(4)
C51 C70 N60 115.0(4)
C52 C71 C72 112.5(3)
C53 C73 C74 110.5(4)
C57 C75 C76 112.6(4)
C58 C77 C78 109.4(3)
C62 C79 C80 112.2(3)
C63 C81 C82 111.3(4)
C67 C83 C84 115.1(4)
C68 C85 C86 111.5(4)
N55 C87 C88 123.0(4)
C89 C88 C87 118.8(5)
C90 C89 C88 119.9(4)
C89 C90 C91 118.8(5)
N55 C91 C90 122.6(4)
N56 C92 C93 122.9(4)
C92 C93 C94 119.3(4)
C95 C94 C93 118.3(4)
C94 C95 C96 119.4(4)
N56 C96 C95 122.8(4)

loop_
_geom_bond_atom_site_label_1
_geom_bond_atom_site_label_2
_geom_bond_distance
Fe1 N1 1.956(3)
Fe1 N3 1.959(3)
Fe1 N4 1.961(3)
Fe1 N2 1.969(3)
Fe1 N6 1.991(3)
Fe1 N5 2.014(3)
O1 N7 1.231(4)
O2 N7 1.223(4)
O3 N8 1.220(4)
O4 N8 1.232(4)
O5 N9 1.215(4)
O6 N9 1.228(4)
O7 N10 1.219(4)
O8 N10 1.211(4)
N1 C4 1.378(5)
N1 C1 1.382(5)
N2 C9 1.370(5)
N2 C6 1.371(5)
N3 C14 1.368(5)
N3 C11 1.381(5)
N4 C19 1.374(5)
N4 C16 1.384(5)
N5 C37 1.334(5)
N5 C41 1.340(5)
N6 C42 1.350(5)
N6 C46 1.355(5)
N7 C5 1.475(5)
N8 C10 1.464(5)
N9 C15 1.472(5)
N10 C20 1.484(5)
C1 C20 1.372(6)
C1 C2 1.458(6)
C2 C3 1.354(6)
C2 C21 1.490(6)
C3 C4 1.445(5)
C3 C23 1.512(5)
C4 C5 1.398(5)
C5 C6 1.391(5)
C6 C7 1.468(6)
C7 C8 1.358(6)
C7 C25 1.496(6)
C8 C9 1.452(5)
C8 C27 1.516(6)
C9 C10 1.402(6)
C10 C11 1.392(6)
C11 C12 1.456(5)
C12 C13 1.373(6)
C12 C29 1.495(5)
C13 C14 1.469(5)
C13 C31 1.510(6)
C14 C15 1.391(5)
C15 C16 1.381(5)
C16 C17 1.459(6)
C17 C18 1.363(6)
C17 C33 1.501(6)
C18 C19 1.460(5)
C18 C35 1.506(6)
C19 C20 1.401(5)
C21 C22 1.538(6)
C23 C24 1.511(6)
C25 C26 1.538(6)
C27 C28 1.511(6)
C29 C30 1.519(6)
C31 C32 1.531(6)
C33 C34 1.530(6)
C35 C36 1.537(6)
C37 C38 1.368(5)
C38 C39 1.386(7)
C39 C40 1.372(6)
C40 C41 1.376(6)
C42 C43 1.377(6)
C43 C44 1.366(6)
C44 C45 1.379(6)
C45 C46 1.372(6)
Fe51 N51 1.955(3)
Fe51 N52 1.955(3)
Fe51 N54 1.957(3)
Fe51 N53 1.976(3)
Fe51 N56 1.999(3)
Fe51 N55 2.017(3)
O51 N57 1.218(4)
O52 N57 1.238(4)
O53 N58 1.207(4)
O54 N58 1.232(4)
O55 N59 1.223(4)
O56 N59 1.214(4)
O57 N60 1.223(5)
O58 N60 1.224(4)
N51 C51 1.366(5)
N51 C54 1.379(5)
N52 C56 1.375(5)
N52 C59 1.375(5)
N53 C61 1.362(5)
N53 C64 1.390(5)
N54 C66 1.357(5)
N54 C69 1.372(5)
N55 C87 1.349(5)
N55 C91 1.351(5)
N56 C92 1.344(5)
N56 C96 1.346(5)
N57 C55 1.475(5)
N58 C60 1.477(5)
N59 C65 1.495(5)
N60 C70 1.477(5)
C51 C70 1.400(5)
C51 C52 1.454(6)
C52 C53 1.364(6)
C52 C71 1.507(5)
C53 C54 1.451(5)
C53 C73 1.505(6)
C54 C55 1.391(5)
C55 C56 1.394(5)
C56 C57 1.459(5)
C57 C58 1.349(6)
C57 C75 1.518(6)
C58 C59 1.459(6)
C58 C77 1.508(6)
C59 C60 1.393(6)
C60 C61 1.391(5)
C61 C62 1.462(6)
C62 C63 1.376(6)
C62 C79 1.505(6)
C63 C64 1.447(6)
C63 C81 1.505(6)
C64 C65 1.375(6)
C65 C66 1.410(5)
C66 C67 1.446(5)
C67 C68 1.360(6)
C67 C83 1.511(6)
C68 C69 1.458(6)
C68 C85 1.507(6)
C69 C70 1.384(6)
C71 C72 1.508(6)
C73 C74 1.529(6)
C75 C76 1.519(6)
C77 C78 1.524(6)
C79 C80 1.520(6)
C81 C82 1.509(6)
C83 C84 1.514(6)
C85 C86 1.532(6)
C87 C88 1.381(6)
C88 C89 1.370(7)
C89 C90 1.359(7)
C90 C91 1.395(6)
C92 C93 1.374(5)
C93 C94 1.381(6)
C94 C95 1.374(6)
C95 C96 1.376(5)
